data_7713285
loop_
_publ_author_name
'Wu, Ruiyao'
'Niu, Zhen'
'Xia, Zhu'
'He, Jianyun'
'Bai, Chenxi'

_publ_section_title
;
 Vanadium complexes bearing 8-anilide-5,6,7-trihydroquinoline ligands for
 ethylene (co-)polymerization.
;
_journal_issue 25
_journal_name_full 'Dalton transactions (Cambridge, England : 2003)'
_journal_page_first 8636
_journal_page_last 8644
_journal_paper_doi 10.1039/d3dt01065a
_journal_volume 52
_journal_year 2023
_chemical_formula_moiety 'C25 H34 Cl3 N2 O V'
_chemical_formula_sum 'C25 H34 Cl3 N2 O V'
_chemical_formula_weight 535.83
_space_group_crystal_system monoclinic
_space_group_IT_number 14
_space_group_name_Hall '-P 2ybc'
_space_group_name_H-M_alt 'P 1 21/c 1'
_atom_sites_solution_hydrogens geom
_atom_sites_solution_primary iterative
_audit_creation_date 2022-05-25
_audit_creation_method
;
Olex2 1.3
(compiled 2020.11.12 svn.r5f609507 for OlexSys, GUI svn.r6226)
;
_audit_update_record
;
2023-01-06 deposited with the CCDC.	2023-06-09 downloaded from the CCDC.
;
_cell_angle_alpha 90
_cell_angle_beta 112.4430(10)
_cell_angle_gamma 90
_cell_formula_units_Z 4
_cell_length_a 18.2129(7)
_cell_length_b 10.5086(4)
_cell_length_c 17.5705(7)
_cell_measurement_reflns_used 9985
_cell_measurement_temperature 301(2)
_cell_measurement_theta_max 29.387
_cell_measurement_theta_min 2.284
_cell_volume 3108.2(2)
_computing_cell_refinement 'SAINT V8.40A (Bruker, 2019)'
_computing_data_collection 'Bruker SMART'
_computing_data_reduction 'SAINT V8.40A (Bruker, 2019)'
_computing_molecular_graphics 'Olex2 1.3 (Dolomanov et al., 2009)'
_computing_publication_material 'Olex2 1.3 (Dolomanov et al., 2009)'
_computing_structure_refinement 'olex2.refine 1.3 (Bourhis et al., 2015)'
_computing_structure_solution 'olex2.solve 1.3 (Bourhis et al., 2015)'
_diffrn_ambient_temperature 301.0
_diffrn_measured_fraction_theta_full 0.996
_diffrn_measured_fraction_theta_max 0.997
_diffrn_measurement_device_type 'Bruker APEX CCD area detector'
_diffrn_measurement_method 'phi and omega scans'
_diffrn_radiation_type MoK\a
_diffrn_radiation_wavelength 0.71073
_diffrn_reflns_av_R_equivalents 0.0684
_diffrn_reflns_av_unetI/netI 0.0405
_diffrn_reflns_Laue_measured_fraction_full 0.996
_diffrn_reflns_Laue_measured_fraction_max 0.997
_diffrn_reflns_limit_h_max 25
_diffrn_reflns_limit_h_min -25
_diffrn_reflns_limit_k_max 14
_diffrn_reflns_limit_k_min -14
_diffrn_reflns_limit_l_max 24
_diffrn_reflns_limit_l_min -24
_diffrn_reflns_number 80117
_diffrn_reflns_point_group_measured_fraction_full 0.996
_diffrn_reflns_point_group_measured_fraction_max 0.997
_diffrn_reflns_theta_full 25.242
_diffrn_reflns_theta_max 29.593
_diffrn_reflns_theta_min 2.285
_diffrn_source_current 1.4
_diffrn_source_power 0.07
_diffrn_source_voltage 50.0
_exptl_absorpt_coefficient_mu 0.594
_exptl_absorpt_correction_T_max 0.9324
_exptl_absorpt_correction_T_min 0.8851
_exptl_absorpt_correction_type multi-scan
_exptl_absorpt_process_details SADABS
_exptl_crystal_colour colorless
_exptl_crystal_density_diffrn 1.145
_exptl_crystal_description block
_exptl_crystal_F_000 1120
_exptl_crystal_size_max 0.21
_exptl_crystal_size_mid 0.19
_exptl_crystal_size_min 0.12
_platon_squeeze_details
;
;
_refine_diff_density_max 0.558
_refine_diff_density_min -0.581
_refine_diff_density_rms 0.074
_refine_ls_extinction_method none
_refine_ls_goodness_of_fit_ref 1.031
_refine_ls_hydrogen_treatment constr
_refine_ls_matrix_type full
_refine_ls_number_parameters 289
_refine_ls_number_reflns 8719
_refine_ls_number_restraints 6
_refine_ls_restrained_S_all 1.046
_refine_ls_R_factor_all 0.0824
_refine_ls_R_factor_gt 0.0573
_refine_ls_shift/su_max 0.000
_refine_ls_shift/su_mean 0.000
_refine_ls_structure_factor_coef Fsqd
_refine_ls_weighting_details 'w=1/[\s^2^(Fo^2^)+(0.1084P)^2^+0.9936P] where P=(Fo^2^+2Fc^2^)/3'
_refine_ls_weighting_scheme calc
_refine_ls_wR_factor_gt 0.1742
_refine_ls_wR_factor_ref 0.1911
_reflns_Friedel_coverage 0.000
_reflns_number_gt 6224
_reflns_number_total 8719
_reflns_threshold_expression 'I > 2\s(I)'
_cod_data_source_file d3dt01065a2.cif
_cod_data_source_block w1
_cod_database_code 7713285
_shelx_shelxl_version_number 2017/1
_shelx_space_group_comment
;
The symmetry employed for this shelxl refinement is uniquely defined
by the following loop, which should always be used as a source of
symmetry information in preference to the above space-group names.
They are only intended as comments.
;
_shelx_estimated_absorpt_t_max 0.932
_shelx_estimated_absorpt_t_min 0.885
_olex2_refinement_description
;
1. Fixed Uiso
 At 1.2 times of:
  All C(H) groups, All C(H,H) groups
 At 1.5 times of:
  All C(H,H,H) groups
2. Uiso/Uaniso restraints and constraints
Uanis(C24) \\sim Ueq: with sigma of 0.005 and sigma for terminal atoms of 0.01
3.a Ternary CH refined with riding coordinates:
 C16(H16A), C19(H19A)
3.b Secondary CH2 refined with riding coordinates:
 C5(H5A,H5B), C6(H6A,H6B), C7(H7A,H7B), C22(H22A,H22B), C23(H23A,H23B),
 C24(H24A,H24B), C25(H25A,H25B)
3.c Me refined with riding coordinates:
 C17(H17A,H17B,H17C), C18(H18A,H18B,H18C), C20(H20A,H20B,H20C), C21(H21A,H21B,
 H21C)
3.d Aromatic/amide H refined with riding coordinates:
 C1(H1A), C2(H2A), C3(H3A), C12(H12A), C13(H13A), C14(H14A)
;
_olex2_submission_special_instructions 'No special instructions were received'

loop_
_space_group_symop_operation_xyz
'x, y, z'
'-x, y+1/2, -z+1/2'
'-x, -y, -z'
'x, -y-1/2, z-1/2'

loop_
_atom_site_label
_atom_site_type_symbol
_atom_site_fract_x
_atom_site_fract_y
_atom_site_fract_z
_atom_site_U_iso_or_equiv
_atom_site_adp_type
_atom_site_occupancy
_atom_site_site_symmetry_order
_atom_site_calc_flag
_atom_site_refinement_flags_posn
_atom_site_refinement_flags_adp
_atom_site_refinement_flags_occupancy
_atom_site_disorder_assembly
_atom_site_disorder_group
V1 V 0.14790(2) 0.58903(4) 0.20802(2) 0.03521(13) Uani 1 1 d . . . . .
O1 O 0.05353(12) 0.71271(17) 0.13218(13) 0.0524(5) Uani 1 1 d . . . . .
N1 N 0.15731(13) 0.65354(19) 0.32699(13) 0.0400(4) Uani 1 1 d . . . . .
N2 N 0.23838(12) 0.46820(18) 0.29223(13) 0.0365(4) Uani 1 1 d . . . . .
Cl1 Cl 0.15687(5) 0.49630(7) 0.09451(4) 0.0543(2) Uani 1 1 d . . . . .
Cl2 Cl 0.23337(4) 0.75965(6) 0.21838(4) 0.05142(19) Uani 1 1 d . . . . .
Cl3 Cl 0.04628(4) 0.46568(7) 0.21849(5) 0.0571(2) Uani 1 1 d . . . . .
C1 C 0.11565(19) 0.7470(3) 0.34226(19) 0.0533(7) Uani 1 1 d . . . . .
H1A H 0.077396 0.788716 0.298224 0.064 Uiso 1 1 calc R . . . .
C2 C 0.1274(2) 0.7838(3) 0.4212(2) 0.0618(8) Uani 1 1 d . . . . .
H2A H 0.098144 0.850656 0.430002 0.074 Uiso 1 1 calc R . . . .
C3 C 0.1818(2) 0.7220(3) 0.48610(19) 0.0612(8) Uani 1 1 d . . . . .
H3A H 0.190795 0.747259 0.539635 0.073 Uiso 1 1 calc R . . . .
C4 C 0.22415(18) 0.6207(3) 0.47203(17) 0.0519(7) Uani 1 1 d . . . . .
C5 C 0.2833(3) 0.5453(4) 0.5425(2) 0.0798(11) Uani 1 1 d . . . . .
H5A H 0.331717 0.594516 0.567104 0.096 Uiso 1 1 calc R . . . .
H5B H 0.261504 0.531763 0.584341 0.096 Uiso 1 1 calc R . . . .
C6 C 0.3028(3) 0.4205(5) 0.5159(2) 0.1067(18) Uani 1 1 d . . . . .
H6A H 0.350033 0.387700 0.559328 0.128 Uiso 1 1 calc R . . . .
H6B H 0.259673 0.362080 0.509842 0.128 Uiso 1 1 calc R . . . .
C7 C 0.3164(2) 0.4203(4) 0.4393(2) 0.0714(10) Uani 1 1 d . . . . .
H7A H 0.318446 0.332707 0.422805 0.086 Uiso 1 1 calc R . . . .
H7B H 0.367881 0.458170 0.449774 0.086 Uiso 1 1 calc R . . . .
C8 C 0.25550(16) 0.4894(2) 0.36932(16) 0.0426(5) Uani 1 1 d . . . . .
C9 C 0.21092(15) 0.5911(2) 0.39130(16) 0.0403(5) Uani 1 1 d . . . . .
C10 C 0.28028(16) 0.3641(2) 0.27069(17) 0.0426(5) Uani 1 1 d . . . . .
C11 C 0.25180(19) 0.2401(3) 0.2667(2) 0.0523(7) Uani 1 1 d . . . . .
C12 C 0.2928(2) 0.1427(3) 0.2460(2) 0.0659(9) Uani 1 1 d . . . . .
H12A H 0.274760 0.059373 0.243138 0.079 Uiso 1 1 calc R . . . .
C13 C 0.3583(2) 0.1676(4) 0.2299(2) 0.0708(10) Uani 1 1 d . . . . .
H13A H 0.384762 0.101426 0.216086 0.085 Uiso 1 1 calc R . . . .
C14 C 0.3856(2) 0.2887(4) 0.2339(2) 0.0702(9) Uani 1 1 d . . . . .
H14A H 0.430848 0.303730 0.222702 0.084 Uiso 1 1 calc R . . . .
C15 C 0.34788(17) 0.3916(3) 0.2543(2) 0.0531(7) Uani 1 1 d . . . . .
C16 C 0.3830(2) 0.5222(4) 0.2610(3) 0.0739(10) Uani 1 1 d . . . . .
H16A H 0.349558 0.580595 0.277169 0.089 Uiso 1 1 calc R . . . .
C17 C 0.3840(3) 0.5691(5) 0.1792(4) 0.1143(19) Uani 1 1 d . . . . .
H17A H 0.406916 0.652747 0.186317 0.171 Uiso 1 1 calc R . . . .
H17B H 0.415129 0.512066 0.160944 0.171 Uiso 1 1 calc R . . . .
H17C H 0.330690 0.572084 0.138831 0.171 Uiso 1 1 calc R . . . .
C18 C 0.4674(3) 0.5271(5) 0.3287(4) 0.1130(18) Uani 1 1 d . . . . .
H18A H 0.488439 0.611536 0.331740 0.170 Uiso 1 1 calc R . . . .
H18B H 0.465085 0.504884 0.380732 0.170 Uiso 1 1 calc R . . . .
H18C H 0.501027 0.467981 0.315660 0.170 Uiso 1 1 calc R . . . .
C19 C 0.1784(2) 0.2038(3) 0.2824(3) 0.0779(12) Uani 1 1 d . . . . .
H19A H 0.160620 0.279237 0.303369 0.093 Uiso 1 1 calc R . . . .
C20 C 0.1951(4) 0.0998(4) 0.3465(5) 0.134(3) Uani 1 1 d . . . . .
H20A H 0.147160 0.079687 0.354615 0.201 Uiso 1 1 calc R . . . .
H20B H 0.213979 0.025310 0.328097 0.201 Uiso 1 1 calc R . . . .
H20C H 0.234717 0.128591 0.397543 0.201 Uiso 1 1 calc R . . . .
C21 C 0.1116(3) 0.1641(4) 0.2024(4) 0.121(2) Uani 1 1 d . . . . .
H21A H 0.065524 0.141430 0.213379 0.182 Uiso 1 1 calc R . . . .
H21B H 0.098789 0.233680 0.164086 0.182 Uiso 1 1 calc R . . . .
H21C H 0.128374 0.092350 0.179316 0.182 Uiso 1 1 calc R . . . .
C22 C 0.0533(2) 0.8496(3) 0.1253(2) 0.0658(9) Uani 1 1 d . . . . .
H22A H 0.088630 0.876623 0.098755 0.079 Uiso 1 1 calc R . . . .
H22B H 0.070564 0.888699 0.179351 0.079 Uiso 1 1 calc R . . . .
C23 C -0.0308(3) 0.8861(4) 0.0743(3) 0.0890(13) Uani 1 1 d . . . . .
H23A H -0.056465 0.922062 0.108679 0.107 Uiso 1 1 calc R . . . .
H23B H -0.032512 0.948051 0.032781 0.107 Uiso 1 1 calc R . . . .
C24 C -0.0686(3) 0.7722(5) 0.0373(4) 0.1237(19) Uani 1 1 d . U . . .
H24A H -0.088437 0.781134 -0.022136 0.148 Uiso 1 1 calc R . . . .
H24B H -0.113555 0.756487 0.052652 0.148 Uiso 1 1 calc R . . . .
C25 C -0.0146(2) 0.6646(3) 0.0621(2) 0.0691(9) Uani 1 1 d . . . . .
H25A H 0.001322 0.638098 0.017774 0.083 Uiso 1 1 calc R . . . .
H25B H -0.039042 0.593082 0.078322 0.083 Uiso 1 1 calc R . . . .

loop_
_atom_site_aniso_label
_atom_site_aniso_U_11
_atom_site_aniso_U_22
_atom_site_aniso_U_33
_atom_site_aniso_U_23
_atom_site_aniso_U_13
_atom_site_aniso_U_12
V1 0.0394(2) 0.0329(2) 0.0338(2) -0.00134(15) 0.01450(17) -0.00418(15)
O1 0.0530(11) 0.0363(9) 0.0529(12) -0.0009(8) 0.0036(9) -0.0003(8)
N1 0.0458(11) 0.0398(10) 0.0378(11) -0.0004(8) 0.0200(9) 0.0037(8)
N2 0.0375(10) 0.0372(10) 0.0377(11) 0.0009(8) 0.0178(9) 0.0016(8)
Cl1 0.0708(5) 0.0539(4) 0.0393(4) -0.0074(3) 0.0223(3) -0.0011(3)
Cl2 0.0534(4) 0.0467(3) 0.0530(4) -0.0013(3) 0.0190(3) -0.0160(3)
Cl3 0.0480(4) 0.0519(4) 0.0725(5) 0.0057(3) 0.0241(4) -0.0118(3)
C1 0.0636(18) 0.0511(15) 0.0498(16) 0.0018(12) 0.0268(14) 0.0175(13)
C2 0.084(2) 0.0535(16) 0.0594(19) -0.0035(14) 0.0404(18) 0.0183(15)
C3 0.079(2) 0.0670(19) 0.0433(16) -0.0117(14) 0.0292(16) 0.0087(16)
C4 0.0599(17) 0.0585(16) 0.0379(14) -0.0023(12) 0.0195(13) 0.0045(13)
C5 0.091(3) 0.107(3) 0.0364(16) 0.0030(18) 0.0185(17) 0.032(2)
C6 0.141(4) 0.122(4) 0.050(2) 0.022(2) 0.029(3) 0.070(3)
C7 0.075(2) 0.087(2) 0.0468(18) 0.0084(16) 0.0177(16) 0.0385(19)
C8 0.0444(13) 0.0470(13) 0.0379(13) 0.0036(10) 0.0173(11) 0.0057(10)
C9 0.0431(13) 0.0426(12) 0.0359(12) -0.0001(10) 0.0160(10) 0.0023(10)
C10 0.0468(14) 0.0426(12) 0.0434(14) 0.0000(10) 0.0227(11) 0.0066(11)
C11 0.0604(17) 0.0426(13) 0.0615(18) 0.0009(12) 0.0319(15) 0.0061(12)
C12 0.081(2) 0.0495(16) 0.078(2) -0.0036(15) 0.043(2) 0.0133(15)
C13 0.080(2) 0.068(2) 0.075(2) -0.0078(17) 0.042(2) 0.0217(18)
C14 0.062(2) 0.088(2) 0.077(2) -0.0038(19) 0.0448(19) 0.0124(18)
C15 0.0450(15) 0.0609(17) 0.0604(19) -0.0015(14) 0.0280(14) 0.0028(12)
C16 0.059(2) 0.070(2) 0.109(3) 0.005(2) 0.050(2) -0.0024(16)
C17 0.121(4) 0.113(4) 0.146(5) 0.036(3) 0.092(4) -0.001(3)
C18 0.074(3) 0.112(4) 0.157(5) -0.011(4) 0.048(3) -0.026(3)
C19 0.085(3) 0.0393(15) 0.136(4) 0.0042(18) 0.073(3) 0.0019(15)
C20 0.170(5) 0.070(3) 0.234(7) 0.059(4) 0.156(6) 0.041(3)
C21 0.082(3) 0.070(3) 0.214(7) -0.052(3) 0.059(4) -0.025(2)
C22 0.078(2) 0.0415(15) 0.069(2) 0.0052(14) 0.0175(17) 0.0038(14)
C23 0.087(3) 0.060(2) 0.098(3) 0.003(2) 0.011(2) 0.0162(19)
C24 0.094(3) 0.090(3) 0.133(4) 0.000(3) -0.017(3) 0.017(2)
C25 0.062(2) 0.0564(18) 0.066(2) -0.0037(15) -0.0018(16) 0.0014(15)

loop_
_atom_type_symbol
_atom_type_description
_atom_type_scat_dispersion_real
_atom_type_scat_dispersion_imag
_atom_type_scat_source
C C 0.0033 0.0016 'International Tables Vol C Tables 4.2.6.8 and 6.1.1.4'
H H 0.0000 0.0000 'International Tables Vol C Tables 4.2.6.8 and 6.1.1.4'
N N 0.0061 0.0033 'International Tables Vol C Tables 4.2.6.8 and 6.1.1.4'
O O 0.0106 0.0060 'International Tables Vol C Tables 4.2.6.8 and 6.1.1.4'
Cl Cl 0.1484 0.1585 'International Tables Vol C Tables 4.2.6.8 and 6.1.1.4'
V V 0.3005 0.5294 'International Tables Vol C Tables 4.2.6.8 and 6.1.1.4'

loop_
_geom_angle_atom_site_label_1
_geom_angle_atom_site_label_2
_geom_angle_atom_site_label_3
_geom_angle
_geom_angle_site_symmetry_1
_geom_angle_site_symmetry_3
_geom_angle_publ_flag
O1 V1 Cl1 91.34(6) . . ?
O1 V1 Cl2 86.33(6) . . ?
O1 V1 Cl3 85.08(6) . . ?
N1 V1 O1 99.21(8) . . ?
N1 V1 N2 76.19(8) . . ?
N1 V1 Cl1 169.45(6) . . ?
N1 V1 Cl2 83.01(6) . . ?
N1 V1 Cl3 82.45(6) . . ?
N2 V1 O1 175.01(8) . . ?
N2 V1 Cl1 93.28(6) . . ?
N2 V1 Cl2 94.96(6) . . ?
N2 V1 Cl3 92.31(6) . . ?
Cl1 V1 Cl2 97.35(3) . . ?
Cl1 V1 Cl3 98.97(3) . . ?
Cl3 V1 Cl2 161.70(3) . . ?
C22 O1 V1 128.81(19) . . ?
C22 O1 C25 107.5(2) . . ?
C25 O1 V1 121.99(17) . . ?
C1 N1 V1 126.28(19) . . ?
C1 N1 C9 118.5(2) . . ?
C9 N1 V1 115.24(16) . . ?
C8 N2 V1 115.74(16) . . ?
C8 N2 C10 117.4(2) . . ?
C10 N2 V1 126.84(16) . . ?
N1 C1 H1A 119.0 . . ?
N1 C1 C2 122.0(3) . . ?
C2 C1 H1A 119.0 . . ?
C1 C2 H2A 120.2 . . ?
C3 C2 C1 119.7(3) . . ?
C3 C2 H2A 120.2 . . ?
C2 C3 H3A 120.2 . . ?
C2 C3 C4 119.6(3) . . ?
C4 C3 H3A 120.2 . . ?
C3 C4 C5 121.6(3) . . ?
C9 C4 C3 117.6(3) . . ?
C9 C4 C5 120.8(3) . . ?
C4 C5 H5A 109.1 . . ?
C4 C5 H5B 109.1 . . ?
H5A C5 H5B 107.8 . . ?
C6 C5 C4 112.7(3) . . ?
C6 C5 H5A 109.1 . . ?
C6 C5 H5B 109.1 . . ?
C5 C6 H6A 108.3 . . ?
C5 C6 H6B 108.3 . . ?
H6A C6 H6B 107.4 . . ?
C7 C6 C5 116.0(4) . . ?
C7 C6 H6A 108.3 . . ?
C7 C6 H6B 108.3 . . ?
C6 C7 H7A 108.5 . . ?
C6 C7 H7B 108.5 . . ?
C6 C7 C8 115.2(3) . . ?
H7A C7 H7B 107.5 . . ?
C8 C7 H7A 108.5 . . ?
C8 C7 H7B 108.5 . . ?
N2 C8 C7 126.0(2) . . ?
N2 C8 C9 117.6(2) . . ?
C9 C8 C7 116.4(2) . . ?
N1 C9 C4 122.5(2) . . ?
N1 C9 C8 115.3(2) . . ?
C4 C9 C8 122.2(2) . . ?
C11 C10 N2 119.4(2) . . ?
C11 C10 C15 121.5(2) . . ?
C15 C10 N2 119.1(2) . . ?
C10 C11 C19 124.4(2) . . ?
C12 C11 C10 118.2(3) . . ?
C12 C11 C19 117.4(3) . . ?
C11 C12 H12A 119.5 . . ?
C13 C12 C11 121.1(3) . . ?
C13 C12 H12A 119.5 . . ?
C12 C13 H13A 119.8 . . ?
C12 C13 C14 120.4(3) . . ?
C14 C13 H13A 119.8 . . ?
C13 C14 H14A 119.0 . . ?
C13 C14 C15 122.0(3) . . ?
C15 C14 H14A 119.0 . . ?
C10 C15 C14 116.8(3) . . ?
C10 C15 C16 123.7(3) . . ?
C14 C15 C16 119.4(3) . . ?
C15 C16 H16A 107.6 . . ?
C15 C16 C17 112.3(4) . . ?
C15 C16 C18 111.2(4) . . ?
C17 C16 H16A 107.6 . . ?
C17 C16 C18 110.4(4) . . ?
C18 C16 H16A 107.6 . . ?
C16 C17 H17A 109.5 . . ?
C16 C17 H17B 109.5 . . ?
C16 C17 H17C 109.5 . . ?
H17A C17 H17B 109.5 . . ?
H17A C17 H17C 109.5 . . ?
H17B C17 H17C 109.5 . . ?
C16 C18 H18A 109.5 . . ?
C16 C18 H18B 109.5 . . ?
C16 C18 H18C 109.5 . . ?
H18A C18 H18B 109.5 . . ?
H18A C18 H18C 109.5 . . ?
H18B C18 H18C 109.5 . . ?
C11 C19 H19A 107.8 . . ?
C11 C19 C20 112.1(3) . . ?
C11 C19 C21 110.5(4) . . ?
C20 C19 H19A 107.8 . . ?
C20 C19 C21 110.6(4) . . ?
C21 C19 H19A 107.8 . . ?
C19 C20 H20A 109.5 . . ?
C19 C20 H20B 109.5 . . ?
C19 C20 H20C 109.5 . . ?
H20A C20 H20B 109.5 . . ?
H20A C20 H20C 109.5 . . ?
H20B C20 H20C 109.5 . . ?
C19 C21 H21A 109.5 . . ?
C19 C21 H21B 109.5 . . ?
C19 C21 H21C 109.5 . . ?
H21A C21 H21B 109.5 . . ?
H21A C21 H21C 109.5 . . ?
H21B C21 H21C 109.5 . . ?
O1 C22 H22A 110.6 . . ?
O1 C22 H22B 110.6 . . ?
O1 C22 C23 105.9(3) . . ?
H22A C22 H22B 108.7 . . ?
C23 C22 H22A 110.6 . . ?
C23 C22 H22B 110.6 . . ?
C22 C23 H23A 110.7 . . ?
C22 C23 H23B 110.7 . . ?
H23A C23 H23B 108.8 . . ?
C24 C23 C22 105.4(3) . . ?
C24 C23 H23A 110.7 . . ?
C24 C23 H23B 110.7 . . ?
C23 C24 H24A 109.3 . . ?
C23 C24 H24B 109.3 . . ?
C23 C24 C25 111.6(4) . . ?
H24A C24 H24B 108.0 . . ?
C25 C24 H24A 109.3 . . ?
C25 C24 H24B 109.3 . . ?
O1 C25 H25A 110.9 . . ?
O1 C25 H25B 110.9 . . ?
C24 C25 O1 104.1(3) . . ?
C24 C25 H25A 110.9 . . ?
C24 C25 H25B 110.9 . . ?
H25A C25 H25B 109.0 . . ?

loop_
_geom_bond_atom_site_label_1
_geom_bond_atom_site_label_2
_geom_bond_distance
_geom_bond_site_symmetry_2
_geom_bond_publ_flag
V1 O1 2.1611(19) . ?
V1 N1 2.141(2) . ?
V1 N2 2.158(2) . ?
V1 Cl1 2.2811(8) . ?
V1 Cl2 2.3355(7) . ?
V1 Cl3 2.3236(8) . ?
O1 C22 1.443(3) . ?
O1 C25 1.464(4) . ?
N1 C1 1.329(3) . ?
N1 C9 1.349(3) . ?
N2 C8 1.288(3) . ?
N2 C10 1.464(3) . ?
C1 H1A 0.9300 . ?
C1 C2 1.375(4) . ?
C2 H2A 0.9300 . ?
C2 C3 1.357(5) . ?
C3 H3A 0.9300 . ?
C3 C4 1.390(4) . ?
C4 C5 1.518(5) . ?
C4 C9 1.381(4) . ?
C5 H5A 0.9700 . ?
C5 H5B 0.9700 . ?
C5 C6 1.480(6) . ?
C6 H6A 0.9700 . ?
C6 H6B 0.9700 . ?
C6 C7 1.458(6) . ?
C7 H7A 0.9700 . ?
C7 H7B 0.9700 . ?
C7 C8 1.492(4) . ?
C8 C9 1.480(3) . ?
C10 C11 1.395(4) . ?
C10 C15 1.398(4) . ?
C11 C12 1.394(4) . ?
C11 C19 1.513(4) . ?
C12 H12A 0.9300 . ?
C12 C13 1.352(5) . ?
C13 H13A 0.9300 . ?
C13 C14 1.359(5) . ?
C14 H14A 0.9300 . ?
C14 C15 1.399(4) . ?
C15 C16 1.500(5) . ?
C16 H16A 0.9800 . ?
C16 C17 1.527(6) . ?
C16 C18 1.543(7) . ?
C17 H17A 0.9600 . ?
C17 H17B 0.9600 . ?
C17 H17C 0.9600 . ?
C18 H18A 0.9600 . ?
C18 H18B 0.9600 . ?
C18 H18C 0.9600 . ?
C19 H19A 0.9800 . ?
C19 C20 1.514(6) . ?
C19 C21 1.525(7) . ?
C20 H20A 0.9600 . ?
C20 H20B 0.9600 . ?
C20 H20C 0.9600 . ?
C21 H21A 0.9600 . ?
C21 H21B 0.9600 . ?
C21 H21C 0.9600 . ?
C22 H22A 0.9700 . ?
C22 H22B 0.9700 . ?
C22 C23 1.500(5) . ?
C23 H23A 0.9700 . ?
C23 H23B 0.9700 . ?
C23 C24 1.409(6) . ?
C24 H24A 0.9700 . ?
C24 H24B 0.9700 . ?
C24 C25 1.452(6) . ?
C25 H25A 0.9700 . ?
C25 H25B 0.9700 . ?

loop_
_platon_squeeze_void_nr
_platon_squeeze_void_average_x
_platon_squeeze_void_average_y
_platon_squeeze_void_average_z
_platon_squeeze_void_volume
_platon_squeeze_void_count_electrons
1 0.500 0.000 0.500 377.9 -4.1
2 0.500 0.498 0.000 375.6 -3.4
